data_4346912
loop_
_publ_author_name
'Sato, Rinta'
'Suzuki, Kosuke'
'Minato, Takuo'
'Yamaguchi, Kazuya'
'Mizuno, Noritaka'

_publ_section_title
;
 Sequential Synthesis of 3d-3d'-4f Heterometallic Heptanuclear Clusters in
 between Lacunary Polyoxometalates.
;
_journal_issue 5
_journal_name_full 'Inorganic chemistry'
_journal_page_first 2023
_journal_page_last 2029
_journal_paper_doi 10.1021/acs.inorgchem.5b02358
_journal_volume 55
_journal_year 2016
_chemical_formula_sum 'C144 Dy2 Fe Mn4 N13 O80 Si2 W18'
_chemical_formula_weight 7157.66
_space_group_crystal_system monoclinic
_space_group_IT_number 15
_space_group_name_Hall '-C 2yc'
_space_group_name_H-M_alt 'C 1 2/c 1'
_atom_sites_solution_hydrogens none
_audit_creation_method SHELXL-2014/6
_cell_angle_alpha 90
_cell_angle_beta 112.2021(11)
_cell_angle_gamma 90
_cell_formula_units_Z 4
_cell_length_a 30.2746(7)
_cell_length_b 23.7787(6)
_cell_length_c 33.6356(8)
_cell_measurement_reflns_used 27077
_cell_measurement_temperature 113(2)
_cell_measurement_theta_max 29.45
_cell_measurement_theta_min 1.12
_cell_volume 22418.7(10)
_computing_cell_refinement HKL2000
_computing_data_collection 'Rigaku CrystalClear'
_computing_data_reduction HKL2000
_computing_structure_refinement 'SHELXL-2014/6 (Sheldrick, 2014)'
_computing_structure_solution 'SHELXS-97 (Sheldrick, 1990)'
_diffrn_ambient_temperature 113(2)
_diffrn_measured_fraction_theta_full 0.969
_diffrn_measured_fraction_theta_max 0.932
_diffrn_measurement_device_type CCD
_diffrn_radiation_type MoK\a
_diffrn_radiation_wavelength 0.71069
_diffrn_reflns_av_unetI/netI 0.0464
_diffrn_reflns_Laue_measured_fraction_full 0.969
_diffrn_reflns_Laue_measured_fraction_max 0.932
_diffrn_reflns_number 29021
_diffrn_reflns_point_group_measured_fraction_full 0.969
_diffrn_reflns_point_group_measured_fraction_max 0.932
_diffrn_reflns_theta_full 25.240
_diffrn_reflns_theta_max 29.457
_diffrn_reflns_theta_min 1.123
_exptl_absorpt_coefficient_mu 10.211
_exptl_absorpt_correction_T_max 0.489
_exptl_absorpt_correction_T_min 0.200
_exptl_absorpt_correction_type empirical
_exptl_absorpt_process_details 'HKL2000 DENZO SCALEPACK'
_exptl_crystal_colour brown
_exptl_crystal_density_diffrn 2.121
_exptl_crystal_density_method 'not measured'
_exptl_crystal_description block
_exptl_crystal_F_000 12852
_exptl_crystal_size_max 0.100
_exptl_crystal_size_mid 0.100
_exptl_crystal_size_min 0.070
_platon_squeeze_details
;
;
_refine_diff_density_max 3.067
_refine_diff_density_min -3.238
_refine_diff_density_rms 0.619
_refine_ls_extinction_method none
_refine_ls_goodness_of_fit_ref 1.102
_refine_ls_hydrogen_treatment none
_refine_ls_matrix_type full
_refine_ls_number_parameters 792
_refine_ls_number_reflns 29021
_refine_ls_number_restraints 76
_refine_ls_restrained_S_all 1.101
_refine_ls_R_factor_all 0.1356
_refine_ls_R_factor_gt 0.1067
_refine_ls_shift/su_max 0.001
_refine_ls_shift/su_mean 0.000
_refine_ls_structure_factor_coef Fsqd
_refine_ls_weighting_details 'w=1/[\s^2^(Fo^2^)+(0.1049P)^2^+1290.0724P] where P=(Fo^2^+2Fc^2^)/3'
_refine_ls_weighting_scheme calc
_refine_ls_wR_factor_gt 0.2669
_refine_ls_wR_factor_ref 0.2822
_reflns_Friedel_coverage 0.000
_reflns_number_gt 20992
_reflns_number_total 29021
_reflns_threshold_expression 'I > 2\s(I)'
_cod_data_source_file ic5b02358_si_003.cif
_cod_data_source_block IIIFeMn4Dy2
_cod_original_cell_volume 22418.6(9)
_cod_original_sg_symbol_H-M 'C 2/c'
_cod_database_code 4346912
_shelx_space_group_comment
;
The symmetry employed for this shelxl refinement is uniquely defined
by the following loop, which should always be used as a source of
symmetry information in preference to the above space-group names.
They are only intended as comments.
;
_shelx_estimated_absorpt_t_min 0.428
_shelx_estimated_absorpt_t_max 0.535
_shelxl_version_number 2014/6

loop_
_space_group_symop_operation_xyz
'x, y, z'
'-x, y, -z+1/2'
'x+1/2, y+1/2, z'
'-x+1/2, y+1/2, -z+1/2'
'-x, -y, -z'
'x, -y, z-1/2'
'-x+1/2, -y+1/2, -z'
'x+1/2, -y+1/2, z-1/2'

loop_
_atom_site_label
_atom_site_type_symbol
_atom_site_fract_x
_atom_site_fract_y
_atom_site_fract_z
_atom_site_U_iso_or_equiv
_atom_site_adp_type
_atom_site_occupancy
_atom_site_site_symmetry_order
_atom_site_calc_flag
_atom_site_refinement_flags_posn
_atom_site_refinement_flags_adp
_atom_site_refinement_flags_occupancy
W1 W 0.80838(3) 0.20852(3) 0.09881(2) 0.05655(19) Uani 1 1 d . . .
W2 W 0.69235(3) 0.24797(3) 0.06444(3) 0.05645(19) Uani 1 1 d . . .
W3 W 0.60102(3) 0.16369(3) -0.02009(3) 0.0574(2) Uani 1 1 d . . .
W4 W 0.62935(3) 0.04486(3) -0.05809(3) 0.0632(2) Uani 1 1 d . . .
W5 W 0.75960(3) 0.00075(3) -0.01786(3) 0.0632(2) Uani 1 1 d . . .
W6 W 0.84272(3) 0.08349(4) 0.05128(3) 0.0604(2) Uani 1 1 d . . .
W7 W 0.77711(3) 0.06687(4) 0.12533(3) 0.0644(2) Uani 1 1 d . . .
W8 W 0.66120(3) 0.10714(4) 0.09178(3) 0.0634(2) Uani 1 1 d . . .
W9 W 0.69120(3) -0.01062(4) 0.05283(3) 0.0671(2) Uani 1 1 d . . .
Dy1 Dy 0.69929(3) 0.05530(4) -0.12088(3) 0.0634(2) Uani 1 1 d . . .
Fe1 Fe 0.7500 0.2500 0.0000 0.0483(7) Uani 1 2 d S . P
Mn1 Mn 0.66442(9) 0.16596(12) -0.07651(9) 0.0533(6) Uani 1 1 d . . .
Mn2 Mn 0.77988(9) 0.12713(12) -0.04215(9) 0.0545(6) Uani 1 1 d . . .
Si1 Si 0.72152(15) 0.12283(17) 0.02219(15) 0.0434(9) Uani 1 1 d . . .
O1 O 0.8063(4) 0.2631(5) 0.0548(4) 0.054(3) Uani 1 1 d . . .
O2 O 0.7115(4) 0.2945(5) 0.0263(4) 0.050(3) Uani 1 1 d . . .
O3 O 0.6075(4) 0.1909(5) -0.0682(4) 0.060(3) Uani 1 1 d . . .
O4 O 0.6341(5) 0.0943(6) -0.1001(4) 0.065(3) Uani 1 1 d . . .
O5 O 0.7728(4) 0.0488(5) -0.0579(4) 0.060(3) Uani 1 1 d . . .
O6 O 0.8428(4) 0.1118(5) 0.0010(5) 0.063(3) Uani 1 1 d . . .
O7 O 0.8563(5) 0.2382(6) 0.1408(4) 0.068(4) Uani 1 1 d . . .
O8 O 0.6677(5) 0.3019(7) 0.0841(5) 0.075(4) Uani 1 1 d . . .
O9 O 0.5448(5) 0.1868(6) -0.0262(5) 0.070(4) Uani 1 1 d . . .
O10 O 0.5928(5) -0.0076(6) -0.0884(5) 0.071(4) Uani 1 1 d . . .
O11 O 0.7659(5) -0.0659(6) -0.0359(5) 0.074(4) Uani 1 1 d . . .
O12 O 0.9009(5) 0.0684(6) 0.0789(5) 0.070(4) Uani 1 1 d . . .
O13 O 0.7572(4) 0.2490(5) 0.1046(4) 0.056(3) Uani 1 1 d . . .
O14 O 0.6407(4) 0.2218(5) 0.0155(4) 0.056(3) Uani 1 1 d . . .
O15 O 0.5833(4) 0.0902(6) -0.0474(5) 0.066(3) Uani 1 1 d . . .
O16 O 0.6922(5) 0.0168(5) -0.0557(5) 0.064(3) Uani 1 1 d . . .
O17 O 0.8218(5) 0.0104(6) 0.0240(5) 0.068(4) Uani 1 1 d . . .
O18 O 0.8380(4) 0.1561(5) 0.0742(4) 0.059(3) Uani 1 1 d . . .
O19 O 0.7375(5) 0.1871(5) 0.0371(5) 0.061(3) Uani 1 1 d . . .
O20 O 0.6722(4) 0.1232(5) -0.0176(4) 0.051(3) Uani 1 1 d . . .
O21 O 0.7627(4) 0.0931(5) 0.0092(4) 0.054(3) Uani 1 1 d . . .
O22 O 0.7152(4) 0.0867(5) 0.0618(4) 0.055(3) Uani 1 1 d . . .
O23 O 0.7920(4) 0.1470(6) 0.1250(4) 0.061(3) Uani 1 1 d . . .
O24 O 0.6827(5) 0.1841(6) 0.0941(4) 0.066(4) Uani 1 1 d . . .
O25 O 0.6185(4) 0.1229(5) 0.0349(5) 0.060(3) Uani 1 1 d . . .
O26 O 0.6467(5) 0.0108(5) -0.0020(5) 0.066(4) Uani 1 1 d . . .
O27 O 0.7355(4) -0.0181(5) 0.0254(5) 0.062(3) Uani 1 1 d . . .
O28 O 0.8146(5) 0.0585(6) 0.0936(4) 0.064(3) Uani 1 1 d . . .
O29 O 0.7214(5) 0.0896(7) 0.1376(5) 0.072(4) Uani 1 1 d . . .
O30 O 0.6545(5) 0.0262(6) 0.0805(5) 0.074(4) Uani 1 1 d . . .
O31 O 0.7450(5) -0.0039(6) 0.1058(5) 0.072(4) Uani 1 1 d . . .
O32 O 0.8146(6) 0.0475(7) 0.1776(5) 0.082(4) Uani 1 1 d . . .
O33 O 0.6243(5) 0.1136(7) 0.1203(5) 0.079(4) Uani 1 1 d . . .
O34 O 0.6744(6) -0.0793(6) 0.0554(6) 0.079(4) Uani 1 1 d . . .
O35 O 0.7184(5) 0.1380(5) -0.0837(4) 0.057(3) Uani 1 1 d . . .
O36 O 0.7568(5) 0.0848(7) -0.1468(5) 0.074(4) Uani 1 1 d . . .
O37 O 0.6593(5) 0.1110(7) -0.1793(5) 0.073(4) Uani 1 1 d . . .
O38 O 0.7340(6) -0.0308(7) -0.1293(6) 0.087(5) Uani 1 1 d . . .
O39 O 0.6372(5) -0.0038(6) -0.1573(5) 0.071(4) Uani 1 1 d . . .
C1 C 0.8091(10) 0.1330(12) -0.1736(9) 0.092(7) Uiso 1 1 d . . .
C2 C 0.7591(8) 0.1225(10) -0.1723(7) 0.069(5) Uiso 1 1 d . . .
C3 C 0.7211(9) 0.1517(11) -0.1985(8) 0.083(6) Uiso 1 1 d . . .
C4 C 0.6733(10) 0.1447(12) -0.2008(9) 0.089(7) Uiso 1 1 d . . .
C5 C 0.6321(12) 0.1826(15) -0.2324(11) 0.112(10) Uiso 1 1 d . . .
C6 C 0.7539(10) -0.1278(12) -0.1237(9) 0.088(7) Uiso 1 1 d . . .
C7 C 0.7184(10) -0.0795(12) -0.1341(9) 0.086(7) Uiso 1 1 d . . .
C8 C 0.6697(9) -0.0967(11) -0.1468(8) 0.083(6) Uiso 1 1 d . . .
C9 C 0.6317(11) -0.0584(13) -0.1592(10) 0.098(8) Uiso 1 1 d . . .
C10 C 0.5800(10) -0.0779(12) -0.1748(9) 0.091(7) Uiso 1 1 d . . .
N101 N 0.4972(14) 0.2992(18) -0.1223(13) 0.163(4) Uiso 1 1 d . U .
C101 C 0.5291(17) 0.310(2) -0.0736(16) 0.163(4) Uiso 1 1 d . U .
C102 C 0.5185(18) 0.361(2) -0.0532(16) 0.163(4) Uiso 1 1 d . U .
C103 C 0.5475(18) 0.377(2) -0.0052(17) 0.163(4) Uiso 1 1 d . U .
C104 C 0.5489(18) 0.350(2) 0.0237(16) 0.164(4) Uiso 1 1 d . U .
C111 C 0.5098(18) 0.242(2) -0.1312(17) 0.163(4) Uiso 1 1 d . U .
C112 C 0.4855(18) 0.221(2) -0.1708(16) 0.163(4) Uiso 1 1 d . U .
C113 C 0.5048(18) 0.156(2) -0.1776(15) 0.163(4) Uiso 1 1 d . U .
C114 C 0.5443(18) 0.168(2) -0.1870(15) 0.163(4) Uiso 1 1 d . U .
C121 C 0.4975(18) 0.344(2) -0.1509(16) 0.163(4) Uiso 1 1 d . U .
C122 C 0.5456(18) 0.3375(19) -0.1589(15) 0.163(4) Uiso 1 1 d D U .
C123 C 0.5439(18) 0.3916(18) -0.1868(15) 0.163(4) Uiso 1 1 d D U .
C124 C 0.5860(18) 0.378(2) -0.2032(16) 0.163(4) Uiso 1 1 d . U .
C131 C 0.4409(18) 0.298(2) -0.1270(14) 0.163(4) Uiso 1 1 d D U .
C132 C 0.4288(14) 0.261(2) -0.0938(15) 0.164(4) Uiso 1 1 d D U .
C133 C 0.3744(14) 0.254(2) -0.1012(15) 0.164(4) Uiso 1 1 d D U .
C134 C 0.3458(17) 0.240(2) -0.0726(15) 0.166(4) Uiso 1 1 d D U .
N201 N 0.7046(9) 0.0247(11) 0.2342(8) 0.103(7) Uiso 1 1 d . . .
C201 C 0.7075(10) -0.0099(12) 0.1970(9) 0.090(7) Uiso 1 1 d . . .
C202 C 0.7187(12) -0.0723(15) 0.2087(11) 0.114(10) Uiso 1 1 d . . .
C203 C 0.7273(13) -0.0985(16) 0.1708(12) 0.122(11) Uiso 1 1 d . . .
C204 C 0.741(2) -0.160(2) 0.1820(17) 0.19(2) Uiso 1 1 d . . .
C211 C 0.6667(13) 0.0048(15) 0.2500(11) 0.117(10) Uiso 1 1 d . . .
C212 C 0.6138(13) 0.0153(16) 0.2193(12) 0.120(11) Uiso 1 1 d . . .
C213 C 0.5802(14) -0.0240(16) 0.2359(12) 0.126(11) Uiso 1 1 d . . .
C214 C 0.5241(19) -0.009(2) 0.2041(17) 0.182(19) Uiso 1 1 d . . .
C221 C 0.7508(12) 0.0225(14) 0.2760(11) 0.108(9) Uiso 1 1 d . . .
C222 C 0.7928(12) 0.0388(15) 0.2639(11) 0.112(10) Uiso 1 1 d . . .
C223 C 0.8381(16) 0.0354(19) 0.3095(14) 0.147(14) Uiso 1 1 d . . .
C224 C 0.886(2) 0.055(2) 0.3001(17) 0.182(19) Uiso 1 1 d . . .
C231 C 0.6952(12) 0.0857(14) 0.2193(11) 0.110(9) Uiso 1 1 d . . .
C232 C 0.6919(13) 0.1316(16) 0.2539(12) 0.123(11) Uiso 1 1 d . . .
C233 C 0.6756(19) 0.185(2) 0.2257(17) 0.176(18) Uiso 1 1 d . . .
C234 C 0.663(2) 0.222(3) 0.258(2) 0.21(2) Uiso 1 1 d . . .
N301 N 0.887(3) -0.112(3) 0.094(2) 0.307(6) Uiso 1 1 d D U .
C301 C 0.833(3) -0.127(4) 0.075(3) 0.307(6) Uiso 1 1 d D U .
C302 C 0.759(4) -0.297(4) -0.012(3) 0.307(6) Uiso 1 1 d . U .
C303 C 0.771(4) -0.172(4) 0.050(3) 0.307(6) Uiso 1 1 d . U .
C304 C 0.730(4) -0.213(4) 0.049(3) 0.307(6) Uiso 1 1 d . U .
C311 C 0.901(3) -0.109(4) 0.143(3) 0.307(6) Uiso 1 1 d D U .
C312 C 0.891(3) -0.048(4) 0.154(3) 0.307(6) Uiso 1 1 d D U .
C313 C 0.897(3) -0.070(4) 0.200(3) 0.307(6) Uiso 1 1 d D U .
C314 C 0.942(3) -0.031(4) 0.214(3) 0.307(6) Uiso 1 1 d D U .
C321 C 0.914(3) -0.075(4) 0.073(3) 0.307(6) Uiso 1 1 d D U .
C322 C 0.968(3) -0.059(4) 0.090(3) 0.307(6) Uiso 1 1 d D U .
C323 C 0.976(3) -0.024(4) 0.054(3) 0.307(6) Uiso 1 1 d D U .
C324 C 1.031(3) -0.016(4) 0.079(3) 0.307(6) Uiso 1 1 d D U .
C331 C 0.892(3) -0.131(4) 0.052(3) 0.307(6) Uiso 1 1 d D U .
C332 C 0.905(3) -0.194(4) 0.052(3) 0.307(6) Uiso 1 1 d D U .
C333 C 0.941(3) -0.234(4) 0.043(3) 0.307(6) Uiso 1 1 d D U .
C334 C 0.934(3) -0.278(4) 0.007(3) 0.307(6) Uiso 1 1 d D U .
N401 N 0.5000 0.0000 0.0000 0.243(8) Uiso 1 2 d DS U P
C401 C 0.507(2) -0.044(2) 0.0355(17) 0.243(8) Uiso 1 1 d D U .
C402 C 0.559(2) -0.068(3) 0.050(2) 0.243(8) Uiso 1 1 d D U .
C403 C 0.565(3) -0.053(3) 0.096(2) 0.243(8) Uiso 1 1 d D U .
C404 C 0.591(3) -0.106(3) 0.122(2) 0.243(8) Uiso 1 1 d D U .
C411 C 0.527(2) -0.026(3) -0.026(2) 0.243(8) Uiso 1 1 d D U .
C412 C 0.484(2) -0.066(3) -0.052(2) 0.243(8) Uiso 1 1 d D U .
C413 C 0.515(2) -0.109(3) -0.065(2) 0.243(8) Uiso 1 1 d D U .
C414 C 0.491(3) -0.109(3) -0.115(2) 0.25(3) Uiso 1 1 d D . .
N11 N 0.805(2) 0.213(3) 0.2875(17) 0.245(15) Uiso 1 1 d D U .
C11 C 0.785(3) 0.204(3) 0.2529(18) 0.244(15) Uiso 1 1 d D U .
C12 C 0.786(3) 0.194(3) 0.207(2) 0.244(15) Uiso 1 1 d D U .
N21 N 0.8740(18) -0.293(2) 0.0944(15) 0.22(2) Uiso 1 1 d D . .
C21 C 0.8551(17) -0.3245(17) 0.0708(14) 0.154(15) Uiso 1 1 d D . .
C22 C 0.8438(13) -0.3789(14) 0.0435(11) 0.118(10) Uiso 1 1 d D . .
N31 N 0.874(3) -0.046(3) -0.067(3) 0.319(19) Uiso 1 1 d D U .
C31 C 0.855(3) -0.005(3) -0.072(4) 0.319(19) Uiso 1 1 d D U .
C32 C 0.871(3) 0.056(4) -0.078(3) 0.32(2) Uiso 1 1 d D U .
O1W O 0.574(2) 0.250(2) 0.0959(19) 0.31(3) Uiso 1 1 d . . .

loop_
_atom_site_aniso_label
_atom_site_aniso_U_11
_atom_site_aniso_U_22
_atom_site_aniso_U_33
_atom_site_aniso_U_23
_atom_site_aniso_U_13
_atom_site_aniso_U_12
W1 0.0552(4) 0.0644(4) 0.0562(4) -0.0116(3) 0.0280(3) -0.0168(3)
W2 0.0579(4) 0.0606(4) 0.0657(4) -0.0149(3) 0.0402(4) -0.0131(3)
W3 0.0452(4) 0.0584(4) 0.0773(5) -0.0103(4) 0.0330(4) -0.0113(3)
W4 0.0515(4) 0.0566(4) 0.0856(6) -0.0214(4) 0.0305(4) -0.0184(3)
W5 0.0575(4) 0.0538(4) 0.0855(6) -0.0187(4) 0.0354(4) -0.0087(3)
W6 0.0475(4) 0.0641(4) 0.0753(5) -0.0098(4) 0.0298(4) -0.0072(3)
W7 0.0602(4) 0.0688(5) 0.0710(5) 0.0009(4) 0.0325(4) -0.0087(4)
W8 0.0592(4) 0.0705(5) 0.0746(5) -0.0011(4) 0.0413(4) -0.0120(4)
W9 0.0620(5) 0.0562(4) 0.0919(6) -0.0034(4) 0.0390(4) -0.0150(4)
Dy1 0.0582(5) 0.0614(5) 0.0731(6) -0.0275(4) 0.0277(4) -0.0081(4)
Fe1 0.0462(17) 0.0506(17) 0.0554(19) -0.0150(14) 0.0274(15) -0.0113(14)
Mn1 0.0440(13) 0.0560(14) 0.0637(16) -0.0194(12) 0.0247(12) -0.0100(11)
Mn2 0.0461(13) 0.0591(15) 0.0663(16) -0.0199(13) 0.0305(13) -0.0082(11)
Si1 0.039(2) 0.038(2) 0.057(3) -0.0044(18) 0.0231(19) -0.0054(16)
O1 0.057(7) 0.056(7) 0.062(7) -0.021(5) 0.037(6) -0.023(5)
O2 0.047(6) 0.057(6) 0.054(6) -0.008(5) 0.029(5) -0.013(5)
O3 0.052(7) 0.062(7) 0.079(8) -0.013(6) 0.041(6) -0.015(6)
O4 0.061(8) 0.068(8) 0.061(8) -0.025(6) 0.016(6) -0.016(6)
O5 0.038(6) 0.057(7) 0.084(9) -0.027(6) 0.022(6) 0.001(5)
O6 0.047(6) 0.058(7) 0.088(9) -0.014(7) 0.030(7) -0.007(5)
O7 0.053(7) 0.083(9) 0.066(8) -0.022(7) 0.021(6) -0.011(7)
O8 0.079(9) 0.086(10) 0.084(10) -0.020(8) 0.058(8) -0.008(8)
O9 0.052(7) 0.071(9) 0.099(11) -0.006(8) 0.042(7) -0.016(6)
O10 0.062(8) 0.054(7) 0.096(11) -0.026(7) 0.028(8) -0.022(6)
O11 0.061(8) 0.063(8) 0.098(11) -0.023(8) 0.029(8) -0.003(7)
O12 0.054(7) 0.078(9) 0.084(10) 0.000(7) 0.034(7) -0.005(7)
O13 0.060(7) 0.069(8) 0.046(6) -0.007(5) 0.029(6) -0.015(6)
O14 0.047(6) 0.067(8) 0.064(7) -0.021(6) 0.031(6) -0.017(6)
O15 0.049(7) 0.059(7) 0.092(10) -0.016(7) 0.031(7) -0.018(6)
O16 0.067(8) 0.055(7) 0.081(9) -0.024(6) 0.040(7) -0.022(6)
O17 0.055(7) 0.066(8) 0.087(10) -0.009(7) 0.031(7) 0.005(6)
O18 0.054(7) 0.059(7) 0.073(8) -0.017(6) 0.035(6) -0.017(6)
O19 0.064(7) 0.048(6) 0.088(9) -0.023(6) 0.048(7) -0.021(6)
O20 0.043(6) 0.055(6) 0.059(7) -0.016(5) 0.023(5) -0.007(5)
O21 0.051(6) 0.050(6) 0.064(7) -0.019(5) 0.026(6) -0.016(5)
O22 0.051(6) 0.059(7) 0.060(7) -0.004(6) 0.026(6) -0.017(5)
O23 0.053(7) 0.080(9) 0.056(7) -0.021(6) 0.028(6) -0.022(6)
O24 0.062(8) 0.085(9) 0.062(8) -0.016(7) 0.035(7) -0.023(7)
O25 0.044(6) 0.059(7) 0.087(9) -0.009(6) 0.035(6) -0.013(5)
O26 0.056(7) 0.048(7) 0.104(11) -0.010(7) 0.042(7) -0.023(6)
O27 0.051(7) 0.048(6) 0.089(9) -0.010(6) 0.028(7) -0.015(5)
O28 0.057(7) 0.074(9) 0.064(8) -0.016(7) 0.026(6) -0.018(6)
O29 0.076(9) 0.082(10) 0.073(9) -0.019(7) 0.046(8) -0.023(8)
O30 0.062(8) 0.065(8) 0.107(11) -0.003(8) 0.046(8) -0.019(7)
O31 0.064(8) 0.066(8) 0.091(10) 0.004(7) 0.037(8) -0.009(7)
O32 0.089(11) 0.087(11) 0.072(9) -0.002(8) 0.031(8) -0.014(9)
O33 0.072(9) 0.116(13) 0.068(9) 0.003(8) 0.048(8) -0.009(9)
O34 0.074(9) 0.061(8) 0.118(13) -0.001(8) 0.052(9) -0.010(7)
O35 0.063(7) 0.061(7) 0.053(7) -0.024(6) 0.031(6) -0.018(6)
O36 0.075(9) 0.083(10) 0.067(9) -0.029(8) 0.029(7) 0.004(8)
O37 0.070(9) 0.078(9) 0.069(9) -0.021(7) 0.025(7) -0.002(7)
O38 0.094(11) 0.068(9) 0.102(12) -0.042(9) 0.042(10) -0.021(8)
O39 0.071(9) 0.064(8) 0.079(9) -0.019(7) 0.029(8) -0.014(7)

loop_
_atom_type_symbol
_atom_type_description
_atom_type_scat_dispersion_real
_atom_type_scat_dispersion_imag
_atom_type_scat_source
W W -0.8490 6.8722 'International Tables Vol C Tables 4.2.6.8 and 6.1.1.4'
Dy Dy -0.1892 4.4098 'International Tables Vol C Tables 4.2.6.8 and 6.1.1.4'
Fe Fe 0.3463 0.8444 'International Tables Vol C Tables 4.2.6.8 and 6.1.1.4'
Mn Mn 0.3368 0.7283 'International Tables Vol C Tables 4.2.6.8 and 6.1.1.4'
Si Si 0.0817 0.0704 'International Tables Vol C Tables 4.2.6.8 and 6.1.1.4'
O O 0.0106 0.0060 'International Tables Vol C Tables 4.2.6.8 and 6.1.1.4'
N N 0.0061 0.0033 'International Tables Vol C Tables 4.2.6.8 and 6.1.1.4'
C C 0.0033 0.0016 'International Tables Vol C Tables 4.2.6.8 and 6.1.1.4'

loop_
_geom_angle_atom_site_label_1
_geom_angle_atom_site_label_2
_geom_angle_atom_site_label_3
_geom_angle
_geom_angle_site_symmetry_1
_geom_angle_site_symmetry_3
O7 W1 O23 102.9(6) . .
O7 W1 O13 100.0(6) . .
O23 W1 O13 88.7(5) . .
O7 W1 O18 103.5(6) . .
O23 W1 O18 86.8(6) . .
O13 W1 O18 156.5(5) . .
O7 W1 O1 97.0(6) . .
O23 W1 O1 160.0(5) . .
O13 W1 O1 86.9(5) . .
O18 W1 O1 89.5(5) . .
O7 W1 O19 168.3(6) . .
O23 W1 O19 86.1(5) . .
O13 W1 O19 72.5(5) . .
O18 W1 O19 84.2(5) . .
O1 W1 O19 74.0(4) . .
O8 W2 O24 102.5(7) . .
O8 W2 O14 103.9(6) . .
O24 W2 O14 87.4(6) . .
O8 W2 O13 101.3(6) . .
O24 W2 O13 87.8(5) . .
O14 W2 O13 154.8(5) . .
O8 W2 O2 96.4(6) . .
O24 W2 O2 161.2(5) . .
O14 W2 O2 88.1(5) . .
O13 W2 O2 88.6(5) . .
O8 W2 O19 168.8(5) . .
O24 W2 O19 86.7(5) . .
O14 W2 O19 82.6(5) . .
O13 W2 O19 72.4(5) . .
O2 W2 O19 74.6(5) . .
O9 W3 O3 102.4(7) . .
O9 W3 O14 101.6(6) . .
O3 W3 O14 92.6(5) . .
O9 W3 O15 98.4(6) . .
O3 W3 O15 90.1(6) . .
O14 W3 O15 158.7(6) . .
O9 W3 O25 99.8(6) . .
O3 W3 O25 157.8(5) . .
O14 W3 O25 83.5(5) . .
O15 W3 O25 86.0(6) . .
O9 W3 O20 172.7(6) . .
O3 W3 O20 76.7(5) . .
O14 W3 O20 85.6(4) . .
O15 W3 O20 74.5(5) . .
O25 W3 O20 81.2(5) . .
O9 W3 Mn1 135.8(5) . .
O3 W3 Mn1 33.7(4) . .
O14 W3 Mn1 89.0(3) . .
O15 W3 Mn1 81.6(4) . .
O25 W3 Mn1 124.1(3) . .
O20 W3 Mn1 42.9(3) . .
O10 W4 O4 102.9(7) . .
O10 W4 O15 99.7(6) . .
O4 W4 O15 93.3(6) . .
O10 W4 O26 98.7(6) . .
O4 W4 O26 157.3(5) . .
O15 W4 O26 90.1(6) . .
O10 W4 O16 100.0(6) . .
O4 W4 O16 84.1(6) . .
O15 W4 O16 160.2(5) . .
O26 W4 O16 85.2(6) . .
O10 W4 O20 173.7(6) . .
O4 W4 O20 76.2(5) . .
O15 W4 O20 74.2(4) . .
O26 W4 O20 83.2(5) . .
O16 W4 O20 86.1(4) . .
O10 W4 Mn1 136.2(6) . .
O4 W4 Mn1 34.0(4) . .
O15 W4 Mn1 81.2(4) . .
O26 W4 Mn1 125.2(3) . .
O16 W4 Mn1 85.8(4) . .
O20 W4 Mn1 42.3(3) . .
O10 W4 Dy1 95.4(5) . .
O4 W4 Dy1 43.3(4) . .
O15 W4 Dy1 136.4(4) . .
O26 W4 Dy1 127.7(4) . .
O16 W4 Dy1 42.7(4) . .
O20 W4 Dy1 88.1(3) . .
Mn1 W4 Dy1 60.19(5) . .
O11 W5 O17 99.2(6) . .
O11 W5 O27 100.2(7) . .
O17 W5 O27 91.2(6) . .
O11 W5 O5 102.6(7) . .
O17 W5 O5 92.2(6) . .
O27 W5 O5 156.2(5) . .
O11 W5 O16 100.0(6) . .
O17 W5 O16 160.7(5) . .
O27 W5 O16 86.5(6) . .
O5 W5 O16 82.7(5) . .
O11 W5 O21 171.9(5) . .
O17 W5 O21 73.6(5) . .
O27 W5 O21 84.0(5) . .
O5 W5 O21 74.3(5) . .
O16 W5 O21 87.1(5) . .
O11 W5 Mn2 134.8(6) . .
O17 W5 Mn2 81.1(4) . .
O27 W5 Mn2 125.0(4) . .
O5 W5 Mn2 32.9(3) . .
O16 W5 Mn2 84.6(4) . .
O21 W5 Mn2 41.5(3) . .
O11 W5 Dy1 94.4(6) . .
O17 W5 Dy1 133.9(5) . .
O27 W5 Dy1 129.4(4) . .
O5 W5 Dy1 41.7(3) . .
O16 W5 Dy1 43.2(4) . .
O21 W5 Dy1 88.1(3) . .
Mn2 W5 Dy1 58.87(5) . .
O12 W6 O6 102.8(6) . .
O12 W6 O18 101.0(6) . .
O6 W6 O18 93.9(6) . .
O12 W6 O17 98.9(6) . .
O6 W6 O17 90.4(6) . .
O18 W6 O17 158.2(5) . .
O12 W6 O28 100.4(6) . .
O6 W6 O28 156.8(6) . .
O18 W6 O28 82.2(5) . .
O17 W6 O28 85.4(6) . .
O12 W6 O21 172.6(6) . .
O6 W6 O21 76.4(5) . .
O18 W6 O21 86.4(5) . .
O17 W6 O21 73.9(5) . .
O28 W6 O21 80.5(5) . .
O12 W6 Mn2 136.5(5) . .
O6 W6 Mn2 33.9(4) . .
O18 W6 Mn2 89.8(4) . .
O17 W6 Mn2 81.9(4) . .
O28 W6 Mn2 122.9(4) . .
O21 W6 Mn2 42.5(3) . .
O32 W7 O28 104.3(7) . .
O32 W7 O31 99.4(7) . .
O28 W7 O31 92.8(6) . .
O32 W7 O29 98.2(7) . .
O28 W7 O29 157.2(6) . .
O31 W7 O29 87.1(6) . .
O32 W7 O23 101.4(7) . .
O28 W7 O23 84.7(6) . .
O31 W7 O23 158.9(6) . .
O29 W7 O23 87.2(6) . .
O32 W7 O22 167.6(6) . .
O28 W7 O22 87.0(5) . .
O31 W7 O22 74.5(5) . .
O29 W7 O22 71.0(5) . .
O23 W7 O22 84.4(5) . .
O33 W8 O25 101.8(6) . .
O33 W8 O29 100.8(7) . .
O25 W8 O29 157.4(5) . .
O33 W8 O24 99.8(7) . .
O25 W8 O24 86.8(6) . .
O29 W8 O24 88.4(6) . .
O33 W8 O30 98.8(7) . .
O25 W8 O30 91.0(6) . .
O29 W8 O30 86.5(6) . .
O24 W8 O30 161.2(6) . .
O33 W8 O22 170.5(7) . .
O25 W8 O22 85.7(5) . .
O29 W8 O22 71.9(5) . .
O24 W8 O22 86.2(5) . .
O30 W8 O22 75.1(5) . .
O34 W9 O26 100.9(7) . .
O34 W9 O30 100.0(7) . .
O26 W9 O30 91.2(6) . .
O34 W9 O27 102.2(6) . .
O26 W9 O27 85.8(6) . .
O30 W9 O27 157.8(5) . .
O34 W9 O31 101.3(7) . .
O26 W9 O31 157.7(5) . .
O30 W9 O31 87.5(7) . .
O27 W9 O31 87.1(6) . .
O34 W9 O22 170.1(6) . .
O26 W9 O22 86.2(5) . .
O30 W9 O22 72.6(5) . .
O27 W9 O22 85.2(5) . .
O31 W9 O22 72.2(5) . .
O35 Dy1 O37 85.1(5) . .
O35 Dy1 O39 143.7(5) . .
O37 Dy1 O39 80.6(6) . .
O35 Dy1 O36 82.8(4) . .
O37 Dy1 O36 74.5(6) . .
O39 Dy1 O36 124.2(5) . .
O35 Dy1 O38 141.1(5) . .
O37 Dy1 O38 120.6(6) . .
O39 Dy1 O38 73.6(5) . .
O36 Dy1 O38 77.7(6) . .
O35 Dy1 O5 67.6(4) . .
O37 Dy1 O5 142.7(5) . .
O39 Dy1 O5 136.2(5) . .
O36 Dy1 O5 77.1(5) . .
O38 Dy1 O5 75.4(5) . .
O35 Dy1 O16 85.5(4) . .
O37 Dy1 O16 141.5(5) . .
O39 Dy1 O16 85.3(5) . .
O36 Dy1 O16 140.7(5) . .
O38 Dy1 O16 88.7(5) . .
O5 Dy1 O16 63.8(5) . .
O35 Dy1 O4 65.9(4) . .
O37 Dy1 O4 79.1(5) . .
O39 Dy1 O4 78.6(5) . .
O36 Dy1 O4 140.4(5) . .
O38 Dy1 O4 141.8(5) . .
O5 Dy1 O4 109.8(4) . .
O16 Dy1 O4 63.0(5) . .
O35 Dy1 Mn2 33.1(3) . .
O37 Dy1 Mn2 112.1(4) . .
O39 Dy1 Mn2 161.5(4) . .
O36 Dy1 Mn2 73.5(3) . .
O38 Dy1 Mn2 108.4(4) . .
O5 Dy1 Mn2 35.1(3) . .
O16 Dy1 Mn2 76.4(3) . .
O4 Dy1 Mn2 90.3(3) . .
O35 Dy1 Mn1 31.4(3) . .
O37 Dy1 Mn1 77.2(3) . .
O39 Dy1 Mn1 112.5(4) . .
O36 Dy1 Mn1 109.4(4) . .
O38 Dy1 Mn1 162.2(4) . .
O5 Dy1 Mn1 90.1(3) . .
O16 Dy1 Mn1 75.5(3) . .
O4 Dy1 Mn1 34.9(3) . .
Mn2 Dy1 Mn1 60.36(6) . .
O35 Dy1 W5 81.2(3) . .
O37 Dy1 W5 165.8(3) . .
O39 Dy1 W5 108.5(4) . .
O36 Dy1 W5 107.3(4) . .
O38 Dy1 W5 73.1(4) . .
O5 Dy1 W5 31.7(3) . .
O16 Dy1 W5 33.6(3) . .
O4 Dy1 W5 91.9(3) . .
Mn2 Dy1 W5 56.56(6) . .
Mn1 Dy1 W5 89.11(6) . .
O35 Dy1 W4 79.5(3) . .
O37 Dy1 W4 108.2(4) . .
O39 Dy1 W4 73.7(4) . .
O36 Dy1 W4 161.7(3) . .
O38 Dy1 W4 114.0(4) . .
O5 Dy1 W4 91.9(3) . .
O16 Dy1 W4 33.3(3) . .
O4 Dy1 W4 31.1(3) . .
Mn2 Dy1 W4 89.14(5) . .
Mn1 Dy1 W4 55.36(5) . .
W5 Dy1 W4 65.58(3) . .
O1 Fe1 O1 180.0(11) 7_655 .
O1 Fe1 O2 87.0(5) 7_655 7_655
O1 Fe1 O2 93.0(5) . 7_655
O1 Fe1 O2 93.0(5) 7_655 .
O1 Fe1 O2 87.0(5) . .
O2 Fe1 O2 180.0(5) 7_655 .
O1 Fe1 O19 81.0(5) 7_655 7_655
O1 Fe1 O19 99.0(5) . 7_655
O2 Fe1 O19 81.3(5) 7_655 7_655
O2 Fe1 O19 98.7(5) . 7_655
O1 Fe1 O19 99.0(5) 7_655 .
O1 Fe1 O19 81.0(5) . .
O2 Fe1 O19 98.7(5) 7_655 .
O2 Fe1 O19 81.3(5) . .
O19 Fe1 O19 180.0 7_655 .
O35 Mn1 O1 93.5(5) . 7_655
O35 Mn1 O3 176.8(6) . .
O1 Mn1 O3 89.1(5) 7_655 .
O35 Mn1 O4 86.4(6) . .
O1 Mn1 O4 178.6(6) 7_655 .
O3 Mn1 O4 91.1(6) . .
O35 Mn1 O20 98.8(5) . .
O1 Mn1 O20 101.0(5) 7_655 .
O3 Mn1 O20 78.9(5) . .
O4 Mn1 O20 80.4(5) . .
O35 Mn1 W3 146.2(4) . .
O1 Mn1 W3 94.8(3) 7_655 .
O3 Mn1 W3 31.4(4) . .
O4 Mn1 W3 86.0(4) . .
O20 Mn1 W3 47.4(3) . .
O35 Mn1 W4 94.3(4) . .
O1 Mn1 W4 148.8(4) 7_655 .
O3 Mn1 W4 82.5(4) . .
O4 Mn1 W4 32.6(4) . .
O20 Mn1 W4 47.9(3) . .
W3 Mn1 W4 63.24(5) . .
O35 Mn1 Dy1 39.7(3) . .
O1 Mn1 Dy1 132.5(3) 7_655 .
O3 Mn1 Dy1 138.0(4) . .
O4 Mn1 Dy1 47.2(4) . .
O20 Mn1 Dy1 95.4(3) . .
W3 Mn1 Dy1 127.68(9) . .
W4 Mn1 Dy1 64.45(5) . .
O35 Mn2 O2 93.7(5) . 7_655
O35 Mn2 O5 87.3(5) . .
O2 Mn2 O5 178.7(5) 7_655 .
O35 Mn2 O6 177.1(6) . .
O2 Mn2 O6 89.0(5) 7_655 .
O5 Mn2 O6 90.0(5) . .
O35 Mn2 O21 100.2(5) . .
O2 Mn2 O21 101.0(4) 7_655 .
O5 Mn2 O21 79.7(5) . .
O6 Mn2 O21 78.2(5) . .
O35 Mn2 W6 147.0(4) . .
O2 Mn2 W6 94.2(4) 7_655 .
O5 Mn2 W6 85.3(4) . .
O6 Mn2 W6 31.4(4) . .
O21 Mn2 W6 46.7(3) . .
O35 Mn2 W5 95.0(4) . .
O2 Mn2 W5 147.8(3) 7_655 .
O5 Mn2 W5 32.7(4) . .
O6 Mn2 W5 82.1(4) . .
O21 Mn2 W5 47.0(3) . .
W6 Mn2 W5 62.97(6) . .
O35 Mn2 Dy1 41.7(4) . .
O2 Mn2 Dy1 134.4(4) 7_655 .
O5 Mn2 Dy1 46.4(4) . .
O6 Mn2 Dy1 135.8(4) . .
O21 Mn2 Dy1 96.9(3) . .
W6 Mn2 Dy1 127.42(9) . .
W5 Mn2 Dy1 64.56(5) . .
O20 Si1 O19 109.4(7) . .
O20 Si1 O21 110.3(6) . .
O19 Si1 O21 108.8(6) . .
O20 Si1 O22 108.9(6) . .
O19 Si1 O22 110.6(7) . .
O21 Si1 O22 108.9(7) . .
Mn1 O1 W1 114.8(6) 7_655 .
Mn1 O1 Fe1 126.6(7) 7_655 .
W1 O1 Fe1 111.5(5) . .
Mn2 O2 W2 114.2(5) 7_655 .
Mn2 O2 Fe1 126.2(5) 7_655 .
W2 O2 Fe1 111.0(6) . .
W3 O3 Mn1 114.8(7) . .
W4 O4 Mn1 113.3(6) . .
W4 O4 Dy1 105.6(6) . .
Mn1 O4 Dy1 97.9(5) . .
W5 O5 Mn2 114.4(6) . .
W5 O5 Dy1 106.5(5) . .
Mn2 O5 Dy1 98.5(5) . .
W6 O6 Mn2 114.7(6) . .
W1 O13 W2 125.5(6) . .
W2 O14 W3 153.1(8) . .
W4 O15 W3 120.4(6) . .
W4 O16 W5 145.5(7) . .
W4 O16 Dy1 104.1(6) . .
W5 O16 Dy1 103.2(5) . .
W5 O17 W6 120.7(7) . .
W1 O18 W6 152.4(7) . .
Si1 O19 Fe1 126.6(8) . .
Si1 O19 W2 122.6(6) . .
Fe1 O19 W2 93.1(5) . .
Si1 O19 W1 122.0(8) . .
Fe1 O19 W1 93.5(4) . .
W2 O19 W1 89.5(4) . .
Si1 O20 Mn1 121.3(6) . .
Si1 O20 W3 126.5(6) . .
Mn1 O20 W3 89.6(5) . .
Si1 O20 W4 128.0(7) . .
Mn1 O20 W4 89.8(4) . .
W3 O20 W4 90.4(4) . .
Si1 O21 Mn2 119.7(7) . .
Si1 O21 W6 127.6(6) . .
Mn2 O21 W6 90.7(4) . .
Si1 O21 W5 125.7(6) . .
Mn2 O21 W5 91.5(4) . .
W6 O21 W5 91.4(4) . .
Si1 O22 W8 124.6(7) . .
Si1 O22 W7 123.5(6) . .
W8 O22 W7 95.8(5) . .
Si1 O22 W9 121.2(6) . .
W8 O22 W9 91.6(4) . .
W7 O22 W9 91.2(5) . .
W1 O23 W7 150.1(7) . .
W2 O24 W8 148.4(7) . .
W8 O25 W3 151.6(6) . .
W9 O26 W4 153.1(7) . .
W9 O27 W5 152.7(8) . .
W7 O28 W6 154.3(9) . .
W8 O29 W7 121.2(7) . .
W9 O30 W8 120.6(6) . .
W9 O31 W7 122.1(8) . .
Mn1 O35 Mn2 128.7(6) . .
Mn1 O35 Dy1 109.0(5) . .
Mn2 O35 Dy1 105.3(6) . .
C2 O36 Dy1 135.2(14) . .
C4 O37 Dy1 132.6(16) . .
C7 O38 Dy1 131.2(17) . .
C9 O39 Dy1 134.3(17) . .
O36 C2 C3 124(2) . .
O36 C2 C1 116(2) . .
C3 C2 C1 120(2) . .
C2 C3 C4 125(2) . .
O37 C4 C3 127(3) . .
O37 C4 C5 114(2) . .
C3 C4 C5 120(3) . .
O38 C7 C8 127(3) . .
O38 C7 C6 118(2) . .
C8 C7 C6 114(2) . .
C9 C8 C7 123(3) . .
O39 C9 C8 124(3) . .
O39 C9 C10 115(3) . .
C8 C9 C10 122(3) . .
C121 N101 C111 119(4) . .
C121 N101 C101 114(4) . .
C111 N101 C101 105(4) . .
C121 N101 C131 102(4) . .
C111 N101 C131 108(4) . .
C101 N101 C131 108(3) . .
C102 C101 N101 117(4) . .
C101 C102 C103 123(4) . .
C104 C103 C102 124(5) . .
C112 C111 N101 117(5) . .
C111 C112 C113 113(5) . .
C114 C113 C112 103(4) . .
N101 C121 C122 106(4) . .
C121 C122 C123 101(4) . .
C122 C123 C124 101(4) . .
C132 C131 N101 117(4) . .
C131 C132 C133 117(4) . .
C134 C133 C132 136(4) . .
C211 N201 C231 110(3) . .
C211 N201 C201 114(2) . .
C231 N201 C201 108(2) . .
C211 N201 C221 102(2) . .
C231 N201 C221 109(2) . .
C201 N201 C221 114(2) . .
N201 C201 C202 113(2) . .
C203 C202 C201 106(3) . .
C202 C203 C204 108(3) . .
N201 C211 C212 116(3) . .
C211 C212 C213 108(3) . .
C212 C213 C214 106(3) . .
N201 C221 C222 108(3) . .
C221 C222 C223 103(3) . .
C222 C223 C224 107(3) . .
N201 C231 C232 117(3) . .
C233 C232 C231 102(3) . .
C234 C233 C232 98(4) . .
C311 N301 C321 119(8) . .
C311 N301 C331 156(8) . .
C321 N301 C331 59(5) . .
C311 N301 C301 106(7) . .
C321 N301 C301 126(8) . .
C331 N301 C301 90(7) . .
N301 C301 C302 126(6) . .
C303 C302 C304 26(2) . .
C303 C302 C301 19.6(19) . .
C304 C302 C301 45(2) . .
C302 C303 C304 65(6) . .
C303 C304 C302 89(7) . .
N301 C311 C312 108(7) . .
C311 C312 C313 88(6) . .
C311 C312 C314 106(6) . .
C313 C312 C314 49(3) . .
C312 C313 C314 82(6) . .
C313 C314 C312 49(3) . .
N301 C321 C331 61(3) . .
N301 C321 C322 128(8) . .
C331 C321 C322 127(9) . .
C323 C322 C321 106(7) . .
C324 C323 C322 95(7) . .
N301 C331 C321 60(3) . .
N301 C331 C332 112(8) . .
C321 C331 C332 140(9) . .
C333 C332 C331 141(9) . .
C334 C333 C332 131(9) . .
C411 N401 C411 180(3) . 5_655
C411 N401 C401 77(3) . 5_655
C411 N401 C401 103(3) 5_655 5_655
C411 N401 C401 103(3) . .
C411 N401 C401 77(3) 5_655 .
C401 N401 C401 180.0 5_655 .
N401 C401 C402 108(4) . .
N401 C401 C411 51.4(18) . 5_655
C402 C401 C411 141(5) . 5_655
C403 C402 C401 87(4) . .
C402 C403 C404 103(6) . .
N401 C411 C412 93(4) . .
N401 C411 C401 51.6(18) . 5_655
C412 C411 C401 99(5) . 5_655
C413 C412 C411 95(5) . .
C412 C413 C414 103(6) . .
N11 C11 C12 150(9) . .
N21 C21 C22 162(6) . .
N31 C31 C32 133(10) . .

loop_
_geom_bond_atom_site_label_1
_geom_bond_atom_site_label_2
_geom_bond_distance
_geom_bond_site_symmetry_2
W1 O7 1.745(13) .
W1 O23 1.869(14) .
W1 O13 1.895(13) .
W1 O18 1.898(12) .
W1 O1 1.951(13) .
W1 O19 2.410(14) .
W2 O8 1.737(14) .
W2 O24 1.899(14) .
W2 O14 1.898(12) .
W2 O13 1.917(13) .
W2 O2 1.943(11) .
W2 O19 2.402(12) .
W3 O9 1.726(13) .
W3 O3 1.821(13) .
W3 O14 1.923(11) .
W3 O15 1.953(13) .
W3 O25 1.977(14) .
W3 O20 2.333(11) .
W3 Mn1 3.169(3) .
W4 O10 1.722(12) .
W4 O4 1.885(15) .
W4 O15 1.900(13) .
W4 O26 1.936(15) .
W4 O16 1.990(14) .
W4 O20 2.381(11) .
W4 Mn1 3.209(3) .
W4 Dy1 3.5195(13) .
W5 O11 1.734(14) .
W5 O17 1.892(14) .
W5 O27 1.911(14) .
W5 O5 1.920(15) .
W5 O16 1.990(14) .
W5 O21 2.365(11) .
W5 Mn2 3.233(3) .
W5 Dy1 3.4990(15) .
W6 O12 1.690(14) .
W6 O6 1.820(15) .
W6 O18 1.918(12) .
W6 O17 1.956(14) .
W6 O28 2.005(13) .
W6 O21 2.310(12) .
W6 Mn2 3.171(3) .
W7 O32 1.757(16) .
W7 O28 1.839(13) .
W7 O31 1.931(14) .
W7 O29 1.959(14) .
W7 O23 1.958(14) .
W7 O22 2.298(13) .
W8 O33 1.732(13) .
W8 O25 1.897(14) .
W8 O29 1.936(16) .
W8 O24 1.934(14) .
W8 O30 1.956(14) .
W8 O22 2.273(12) .
W9 O34 1.723(14) .
W9 O26 1.895(15) .
W9 O30 1.910(15) .
W9 O27 1.903(13) .
W9 O31 1.912(15) .
W9 O22 2.410(12) .
Dy1 O35 2.286(11) .
Dy1 O37 2.299(16) .
Dy1 O39 2.294(14) .
Dy1 O36 2.330(16) .
Dy1 O38 2.367(16) .
Dy1 O5 2.430(13) .
Dy1 O16 2.459(14) .
Dy1 O4 2.506(14) .
Dy1 Mn2 3.317(3) .
Dy1 Mn1 3.385(3) .
Fe1 O1 2.007(12) 7_655
Fe1 O1 2.007(12) .
Fe1 O2 2.008(11) 7_655
Fe1 O2 2.008(11) .
Fe1 O19 2.071(13) 7_655
Fe1 O19 2.071(13) .
Mn1 O35 1.862(13) .
Mn1 O1 1.918(11) 7_655
Mn1 O3 1.939(12) .
Mn1 O4 1.956(13) .
Mn1 O20 2.159(13) .
Mn2 O35 1.876(13) .
Mn2 O2 1.929(12) 7_655
Mn2 O5 1.927(12) .
Mn2 O6 1.945(14) .
Mn2 O21 2.143(13) .
Si1 O20 1.585(12) .
Si1 O19 1.623(12) .
Si1 O21 1.629(12) .
Si1 O22 1.656(13) .
O1 Mn1 1.918(11) 7_655
O2 Mn2 1.929(12) 7_655
O36 C2 1.26(3) .
O37 C4 1.25(3) .
O38 C7 1.24(3) .
O39 C9 1.31(3) .
C1 C2 1.55(4) .
C2 C3 1.35(3) .
C3 C4 1.43(4) .
C4 C5 1.58(4) .
C6 C7 1.52(4) .
C7 C8 1.43(4) .
C8 C9 1.40(4) .
C9 C10 1.52(4) .
N101 C121 1.44(5) .
N101 C111 1.47(6) .
N101 C101 1.58(5) .
N101 C131 1.65(6) .
C101 C102 1.48(6) .
C102 C103 1.57(6) .
C103 C104 1.16(6) .
C111 C112 1.35(6) .
C112 C113 1.68(6) .
C113 C114 1.37(6) .
C121 C122 1.59(6) .
C122 C123 1.580(19) .
C123 C124 1.60(6) .
C131 C132 1.577(19) .
C132 C133 1.580(19) .
C133 C134 1.555(19) .
N201 C211 1.51(4) .
N201 C231 1.53(4) .
N201 C201 1.53(4) .
N201 C221 1.56(4) .
C201 C202 1.54(4) .
C202 C203 1.53(5) .
C203 C204 1.54(6) .
C211 C212 1.56(5) .
C212 C213 1.63(5) .
C213 C214 1.67(6) .
C221 C222 1.52(4) .
C222 C223 1.63(5) .
C223 C224 1.65(6) .
C231 C232 1.63(5) .
C232 C233 1.55(6) .
C233 C234 1.56(7) .
N301 C311 1.53(2) .
N301 C321 1.54(2) .
N301 C331 1.54(2) .
N301 C301 1.56(2) .
C301 C302 5.01(14) .
C302 C303 3.58(15) .
C302 C304 3.24(14) .
C303 C304 1.60(12) .
C311 C312 1.56(2) .
C312 C313 1.56(2) .
C312 C314 2.06(12) .
C313 C314 1.57(2) .
C321 C331 1.52(11) .
C321 C322 1.58(2) .
C322 C323 1.57(2) .
C323 C324 1.56(2) .
C331 C332 1.57(2) .
C332 C333 1.57(2) .
C333 C334 1.56(2) .
N401 C411 1.54(2) .
N401 C411 1.54(2) 5_655
N401 C401 1.54(2) 5_655
N401 C401 1.54(2) .
C401 C402 1.57(2) .
C401 C411 1.91(7) 5_655
C402 C403 1.55(2) .
C403 C404 1.56(2) .
C411 C412 1.57(2) .
C411 C401 1.91(7) 5_655
C412 C413 1.56(2) .
C413 C414 1.56(2) .
N11 C11 1.11(2) .
C11 C12 1.56(2) .
N21 C21 1.091(19) .
C21 C22 1.547(19) .
N31 C31 1.11(2) .
C31 C32 1.56(2) .

loop_
_geom_torsion_atom_site_label_1
_geom_torsion_atom_site_label_2
_geom_torsion_atom_site_label_3
_geom_torsion_atom_site_label_4
_geom_torsion
_geom_torsion_site_symmetry_1
_geom_torsion_site_symmetry_4
O9 W3 O3 Mn1 -173.2(7) . .
O14 W3 O3 Mn1 84.3(7) . .
O15 W3 O3 Mn1 -74.6(7) . .
O25 W3 O3 Mn1 5.0(18) . .
O20 W3 O3 Mn1 -0.6(6) . .
O10 W4 O4 Mn1 169.7(7) . .
O15 W4 O4 Mn1 69.0(8) . .
O26 W4 O4 Mn1 -29.1(19) . .
O16 W4 O4 Mn1 -91.4(7) . .
O20 W4 O4 Mn1 -3.9(6) . .
Dy1 W4 O4 Mn1 -106.0(8) . .
O10 W4 O4 Dy1 -84.2(6) . .
O15 W4 O4 Dy1 175.0(5) . .
O26 W4 O4 Dy1 76.9(15) . .
O16 W4 O4 Dy1 14.7(5) . .
O20 W4 O4 Dy1 102.1(5) . .
Mn1 W4 O4 Dy1 106.0(8) . .
O12 W6 O6 Mn2 174.0(7) . .
O18 W6 O6 Mn2 -83.8(7) . .
O17 W6 O6 Mn2 74.8(7) . .
O28 W6 O6 Mn2 -4.4(18) . .
O21 W6 O6 Mn2 1.5(6) . .
O7 W1 O13 W2 170.5(8) . .
O23 W1 O13 W2 -86.5(8) . .
O18 W1 O13 W2 -7.7(18) . .
O1 W1 O13 W2 73.9(8) . .
O19 W1 O13 W2 -0.2(7) . .
O8 W2 O14 W3 -132.4(14) . .
O24 W2 O14 W3 -30.2(14) . .
O13 W2 O14 W3 49(2) . .
O2 W2 O14 W3 131.5(14) . .
O19 W2 O14 W3 56.9(14) . .
O11 W5 O17 W6 170.1(9) . .
O27 W5 O17 W6 -89.4(9) . .
O5 W5 O17 W6 67.0(8) . .
O16 W5 O17 W6 -7(2) . .
O21 W5 O17 W6 -6.0(7) . .
Mn2 W5 O17 W6 36.0(7) . .
Dy1 W5 O17 W6 64.8(10) . .
O7 W1 O18 W6 134.7(17) . .
O23 W1 O18 W6 32.2(17) . .
O13 W1 O18 W6 -47(3) . .
O1 W1 O18 W6 -128.2(18) . .
O19 W1 O18 W6 -54.2(17) . .
O20 Si1 O19 Fe1 -59.7(10) . .
O21 Si1 O19 Fe1 60.9(11) . .
O22 Si1 O19 Fe1 -179.6(8) . .
O20 Si1 O19 W2 64.0(10) . .
O21 Si1 O19 W2 -175.5(8) . .
O22 Si1 O19 W2 -55.9(11) . .
O20 Si1 O19 W1 176.8(6) . .
O21 Si1 O19 W1 -62.7(9) . .
O22 Si1 O19 W1 56.9(9) . .
O19 Si1 O20 Mn1 58.8(8) . .
O21 Si1 O20 Mn1 -60.8(9) . .
O22 Si1 O20 Mn1 179.9(7) . .
O19 Si1 O20 W3 -57.2(9) . .
O21 Si1 O20 W3 -176.8(7) . .
O22 Si1 O20 W3 63.8(9) . .
O19 Si1 O20 W4 176.9(7) . .
O21 Si1 O20 W4 57.3(9) . .
O22 Si1 O20 W4 -62.1(9) . .
O20 Si1 O21 Mn2 59.2(8) . .
O19 Si1 O21 Mn2 -60.8(9) . .
O22 Si1 O21 Mn2 178.6(6) . .
O20 Si1 O21 W6 176.5(7) . .
O19 Si1 O21 W6 56.5(10) . .
O22 Si1 O21 W6 -64.1(9) . .
O20 Si1 O21 W5 -57.3(10) . .
O19 Si1 O21 W5 -177.3(8) . .
O22 Si1 O21 W5 62.1(9) . .
O20 Si1 O22 W8 -57.8(9) . .
O19 Si1 O22 W8 62.4(9) . .
O21 Si1 O22 W8 -178.1(6) . .
O20 Si1 O22 W7 174.9(7) . .
O19 Si1 O22 W7 -64.8(10) . .
O21 Si1 O22 W7 54.6(9) . .
O20 Si1 O22 W9 59.4(9) . .
O19 Si1 O22 W9 179.7(7) . .
O21 Si1 O22 W9 -60.9(8) . .
O7 W1 O23 W7 -130.8(15) . .
O13 W1 O23 W7 129.3(15) . .
O18 W1 O23 W7 -27.7(15) . .
O1 W1 O23 W7 52(3) . .
O19 W1 O23 W7 56.7(15) . .
O8 W2 O24 W8 132.2(15) . .
O14 W2 O24 W8 28.5(15) . .
O13 W2 O24 W8 -126.7(15) . .
O2 W2 O24 W8 -48(3) . .
O19 W2 O24 W8 -54.2(15) . .
O33 W8 O25 W3 129.4(16) . .
O29 W8 O25 W3 -48(3) . .
O24 W8 O25 W3 30.0(15) . .
O30 W8 O25 W3 -131.4(15) . .
O22 W8 O25 W3 -56.4(15) . .
O34 W9 O26 W4 -132.7(17) . .
O30 W9 O26 W4 126.9(17) . .
O27 W9 O26 W4 -31.1(17) . .
O31 W9 O26 W4 41(3) . .
O22 W9 O26 W4 54.4(17) . .
O32 W7 O28 W6 -131.6(17) . .
O31 W7 O28 W6 128.0(17) . .
O29 W7 O28 W6 39(3) . .
O23 W7 O28 W6 -31.1(17) . .
O22 W7 O28 W6 53.6(17) . .
O1 Mn1 O35 Mn2 60.3(9) 7_655 .
O4 Mn1 O35 Mn2 -121.1(9) . .
O20 Mn1 O35 Mn2 -41.4(9) . .
W3 Mn1 O35 Mn2 -43.8(12) . .
W4 Mn1 O35 Mn2 -89.4(8) . .
Dy1 Mn1 O35 Mn2 -129.2(12) . .
O1 Mn1 O35 Dy1 -170.5(6) 7_655 .
O4 Mn1 O35 Dy1 8.1(6) . .
O20 Mn1 O35 Dy1 87.8(6) . .
W3 Mn1 O35 Dy1 85.4(7) . .
W4 Mn1 O35 Dy1 39.8(5) . .
O2 Mn2 O35 Mn1 -60.1(9) 7_655 .
O5 Mn2 O35 Mn1 120.7(9) . .
O21 Mn2 O35 Mn1 41.7(9) . .
W6 Mn2 O35 Mn1 43.5(13) . .
W5 Mn2 O35 Mn1 88.9(8) . .
Dy1 Mn2 O35 Mn1 130.6(11) . .
O2 Mn2 O35 Dy1 169.3(5) 7_655 .
O5 Mn2 O35 Dy1 -9.8(6) . .
O21 Mn2 O35 Dy1 -88.9(5) . .
W6 Mn2 O35 Dy1 -87.1(7) . .
W5 Mn2 O35 Dy1 -41.7(4) . .
Dy1 O36 C2 C3 -12(4) . .
Dy1 O36 C2 C1 169.6(15) . .
O36 C2 C3 C4 1(4) . .
C1 C2 C3 C4 178(2) . .
Dy1 O37 C4 C3 11(4) . .
Dy1 O37 C4 C5 -168.1(17) . .
C2 C3 C4 O37 0(5) . .
C2 C3 C4 C5 179(3) . .
Dy1 O38 C7 C8 18(4) . .
Dy1 O38 C7 C6 -159.6(17) . .
O38 C7 C8 C9 5(5) . .
C6 C7 C8 C9 -178(3) . .
Dy1 O39 C9 C8 -19(4) . .
Dy1 O39 C9 C10 159.0(17) . .
C7 C8 C9 O39 -5(5) . .
C7 C8 C9 C10 177(3) . .
C121 N101 C101 C102 58(6) . .
C111 N101 C101 C102 -170(4) . .
C131 N101 C101 C102 -55(5) . .
N101 C101 C102 C103 -180(4) . .
C101 C102 C103 C104 -63(8) . .
C121 N101 C111 C112 -54(7) . .
C101 N101 C111 C112 177(4) . .
C131 N101 C111 C112 62(6) . .
N101 C111 C112 C113 178(4) . .
C111 C112 C113 C114 -81(6) . .
C111 N101 C121 C122 -46(6) . .
C101 N101 C121 C122 79(5) . .
C131 N101 C121 C122 -164(4) . .
N101 C121 C122 C123 -175(4) . .
C121 C122 C123 C124 -168(4) . .
C121 N101 C131 C132 -170(4) . .
C111 N101 C131 C132 64(5) . .
C101 N101 C131 C132 -49(5) . .
N101 C131 C132 C133 -173(4) . .
C131 C132 C133 C134 -156(5) . .
C211 N201 C201 C202 -60(3) . .
C231 N201 C201 C202 178(3) . .
C221 N201 C201 C202 57(3) . .
N201 C201 C202 C203 -172(3) . .
C201 C202 C203 C204 177(3) . .
C231 N201 C211 C212 50(4) . .
C201 N201 C211 C212 -70(4) . .
C221 N201 C211 C212 166(3) . .
N201 C211 C212 C213 164(3) . .
C211 C212 C213 C214 177(3) . .
C211 N201 C221 C222 177(3) . .
C231 N201 C221 C222 -67(3) . .
C201 N201 C221 C222 53(3) . .
N201 C221 C222 C223 180(3) . .
C221 C222 C223 C224 -178(3) . .
C211 N201 C231 C232 57(4) . .
C201 N201 C231 C232 -179(3) . .
C221 N201 C231 C232 -54(4) . .
N201 C231 C232 C233 -173(3) . .
C231 C232 C233 C234 168(4) . .
C311 N301 C301 C302 -120(6) . .
C321 N301 C301 C302 93(10) . .
C331 N301 C301 C302 42(8) . .
C321 N301 C311 C312 64(11) . .
C331 N301 C311 C312 143(19) . .
C301 N301 C311 C312 -86(9) . .
N301 C311 C312 C313 166(7) . .
N301 C311 C312 C314 -148(7) . .
C311 C312 C313 C314 113(7) . .
C311 N301 C321 C331 152(10) . .
C301 N301 C321 C331 -65(10) . .
C311 N301 C321 C322 37(15) . .
C331 N301 C321 C322 -115(12) . .
C301 N301 C321 C322 -180(9) . .
N301 C321 C322 C323 177(9) . .
C331 C321 C322 C323 98(10) . .
C321 C322 C323 C324 -179(8) . .
C311 N301 C331 C321 -93(21) . .
C301 N301 C331 C321 133(8) . .
C311 N301 C331 C332 43(25) . .
C321 N301 C331 C332 136(10) . .
C301 N301 C331 C332 -91(9) . .
C322 C321 C331 N301 118(10) . .
N301 C321 C331 C332 -90(12) . .
C322 C321 C331 C332 28(17) . .
N301 C331 C332 C333 -130(12) . .
C321 C331 C332 C333 -60(19) . .
C331 C332 C333 C334 -110(15) . .
C411 N401 C401 C402 38(6) . .
C411 N401 C401 C402 -142(6) 5_655 .
C411 N401 C401 C411 179.999(2) . 5_655
N401 C401 C402 C403 128(5) . .
C411 C401 C402 C403 78(8) 5_655 .
C401 C402 C403 C404 137(6) . .
C401 N401 C411 C412 -99(5) 5_655 .
C401 N401 C411 C412 81(5) . .
C401 N401 C411 C401 179.998(1) . 5_655
N401 C411 C412 C413 -159(5) . .
C401 C411 C412 C413 150(4) 5_655 .
C411 C412 C413 C414 -122(6) . .

loop_
_platon_squeeze_void_nr
_platon_squeeze_void_average_x
_platon_squeeze_void_average_y
_platon_squeeze_void_average_z
_platon_squeeze_void_volume
_platon_squeeze_void_count_electrons
_platon_squeeze_void_content
1 0.000 0.800 0.250 628 -1 ' '
2 0.000 0.224 0.250 26 -6 ' '
3 0.000 0.200 0.750 628 42 ' '
4 0.000 0.776 0.750 26 -7 ' '
5 0.100 0.189 0.225 16 -2 ' '
6 0.100 0.811 0.725 17 -2 ' '
7 0.147 0.308 0.187 9 1 ' '
8 0.147 0.692 0.687 9 0 ' '
9 0.179 0.162 0.033 14 12 ' '
10 0.179 0.838 0.533 14 10 ' '
11 0.500 0.300 0.250 628 -1 ' '
12 0.500 0.700 0.750 628 42 ' '
13 0.321 0.662 0.467 14 13 ' '
14 0.321 0.338 0.967 14 11 ' '
15 0.352 0.808 0.313 9 1 ' '
16 0.352 0.192 0.813 9 1 ' '
17 0.400 0.690 0.274 17 -2 ' '
18 0.400 0.310 0.774 17 -2 ' '
19 0.501 0.724 0.250 26 -6 ' '
20 0.501 0.276 0.750 26 -7 ' '
21 0.600 0.689 0.225 16 -2 ' '
22 0.600 0.311 0.725 17 -2 ' '
23 0.647 0.808 0.187 9 1 ' '
24 0.647 0.192 0.687 9 0 ' '
25 0.679 0.662 0.033 14 12 ' '
26 0.679 0.338 0.533 14 10 ' '
27 0.821 0.162 0.467 14 13 ' '
28 0.821 0.838 0.967 14 11 ' '
29 0.852 0.308 0.313 9 1 ' '
30 0.852 0.692 0.813 9 1 ' '
31 0.899 0.189 0.275 16 -2 ' '
32 0.899 0.811 0.775 17 -2 ' '
